data_9003445
loop_
_publ_author_name
'Comodi, P.'
'Fumagalli, P.'
'Montagnoli, M.'
'Zanazzi, P. F.'

_publ_section_title
;
 A single-crystal study on the pressure behavior of phlogopite
 and petrological implications
 P = 1.2 GPa
;
_journal_name_full 'American Mineralogist'
_journal_page_first 647
_journal_page_last 653
_journal_volume 89
_journal_year 2004
_chemical_formula_sum 'Al1.28 Ba0.03 F0.18 Fe0.82 H1.72 K0.91 Mg2.18 Na0.02 O11.82 Si2.72'
_chemical_name_mineral Phlogopite
_space_group_IT_number 12
_symmetry_space_group_name_Hall '-C 2y'
_symmetry_space_group_name_H-M 'C 1 2/m 1'
_cell_angle_alpha 90
_cell_angle_beta 100.12
_cell_angle_gamma 90
_cell_formula_units_Z 2
_cell_length_a 5.318
_cell_length_b 9.210
_cell_length_c 10.10
_cell_volume 486.989
_database_code_amcsd 0003535
_diffrn_ambient_pressure 1.2e+06
_exptl_crystal_density_diffrn 3.029
_cod_original_formula_sum 'K.91 Ba.03 Na.02 (Si2.72 Al1.28) (Mg2.18 Fe.82) O11.82 F.18 H1.72'
_cod_database_code 9003445

loop_
_space_group_symop_operation_xyz
x,y,z
1/2+x,1/2+y,z
x,-y,z
1/2+x,1/2-y,z
-x,y,-z
1/2-x,1/2+y,-z
-x,-y,-z
1/2-x,1/2-y,-z

loop_
_atom_site_label
_atom_site_fract_x
_atom_site_fract_y
_atom_site_fract_z
_atom_site_occupancy
_atom_site_U_iso_or_equiv
_atom_site_type_symbol
_atom_site_attached_hydrogens
K 0.00000 0.00000 0.00000 0.91000 0.02400 K 0
Ba 0.00000 0.00000 0.00000 0.03000 0.02400 Ba 0
Na 0.00000 0.00000 0.00000 0.02000 0.02400 Na 0
SiT 0.57470 0.16680 0.22300 0.68000 0.01300 Si 0
AlT 0.57470 0.16680 0.22300 0.32000 0.01300 Al 0
MgM1 0.00000 0.50000 0.50000 0.72000 0.01220 Mg 0
FeM1 0.00000 0.50000 0.50000 0.28000 0.01220 Fe 0
MgM2 0.00000 0.83610 0.50000 0.73000 0.01260 Mg 0
FeM2 0.00000 0.83610 0.50000 0.27000 0.01260 Fe 0
O1 0.83400 0.22320 0.16900 1.00000 0.02400 O 0
O2 0.50200 0.00000 0.16700 1.00000 0.02500 O 0
O3 0.63000 0.16630 0.39100 1.00000 0.02000 O 0
O4 0.12800 0.00000 0.39100 0.05000 0.02100 O 0
F4 0.12800 0.00000 0.39100 0.09000 0.02100 F 0
O-H4 0.12800 0.00000 0.39100 0.86000 0.02100 O 1

loop_
_cod_changelog_entry_id
_cod_changelog_entry_author
_cod_changelog_entry_date
_cod_changelog_entry_text
1
;cod-tools version 3.8.0
Id: cif_guess_AMCSD_atom_types 9574 2023-05-10 09:00:05Z saulius
;
2023-05-10T18:48:20+03:00
;Derived atom types and hydrogen counts
from atom names that follow the AMCSD naming convention
(Wat == water, O-H == hydroxyl).
;

loop_
_cod_related_entry_id
_cod_related_entry_database
_cod_related_entry_code
1 AMCSD 0003535
